data_4345152
loop_
_publ_author_name
'Coburger, Peter'
'Schulz, Jan'
'Klose, Jennifer'
'Schwarze, Benedikt'
'S\'arosi, Menyh\'art B'
'Hey-Hawkins, Evamarie'

_publ_section_title
;
 C2-Symmetric P,N Ligands Derived from Carborane-Based Diphosphetanes:
 Synthesis and Coordination Chemistry.
;
_journal_issue 1
_journal_name_full 'Inorganic chemistry'
_journal_page_first 292
_journal_page_last 304
_journal_paper_doi 10.1021/acs.inorgchem.6b02173
_journal_volume 56
_journal_year 2017
_chemical_formula_moiety 'C22 H37 B10 N2 P2 S2, C22 H40 B10 N2 P2 S2'
_chemical_formula_sum 'C44 H77 B20 N4 P4 S4'
_chemical_formula_weight 1130.41
_space_group_crystal_system monoclinic
_space_group_IT_number 14
_space_group_name_Hall '-P 2ybc'
_space_group_name_H-M_alt 'P 1 21/c 1'
_symmetry_space_group_name_Hall '-P 2ybc'
_symmetry_space_group_name_H-M 'P 1 21/c 1'
_atom_sites_solution_hydrogens geom
_audit_creation_method SHELXL-2014/7
_cell_angle_alpha 90
_cell_angle_beta 90.438(2)
_cell_angle_gamma 90
_cell_formula_units_Z 4
_cell_length_a 19.0046(5)
_cell_length_b 15.8477(4)
_cell_length_c 20.1583(4)
_cell_measurement_reflns_used 17501
_cell_measurement_temperature 130
_cell_measurement_theta_max 31.0780
_cell_measurement_theta_min 2.5650
_cell_volume 6071.1(3)
_computing_cell_refinement
;
CrysAlisPro, Agilent Technologies,
Version 1.171.37.35 (release 13-08-2014 CrysAlis171 .NET)
;
_computing_data_collection
;
CrysAlisPro, Agilent Technologies,
Version 1.171.37.35 (release 13-08-2014 CrysAlis171 .NET)
;
_computing_data_reduction
;
CrysAlisPro, Agilent Technologies,
Version 1.171.37.35 (release 13-08-2014 CrysAlis171 .NET)
;
_computing_structure_refinement 'SHELXL-2014/7 (Sheldrick, 2014)'
_computing_structure_solution SHELXS-2014/7
_diffrn_ambient_environment N~2~
_diffrn_ambient_temperature 130
_diffrn_detector_area_resol_mean 16.3560
_diffrn_measured_fraction_theta_full 0.999
_diffrn_measured_fraction_theta_max 0.936
_diffrn_measurement_device_type 'Xcalibur, Sapphire3, Gemini'
_diffrn_measurement_method '\w scans'
_diffrn_radiation_monochromator graphite
_diffrn_radiation_type MoK\a
_diffrn_radiation_wavelength 0.71073
_diffrn_reflns_av_R_equivalents 0.0631
_diffrn_reflns_av_unetI/netI 0.0661
_diffrn_reflns_Laue_measured_fraction_full 0.999
_diffrn_reflns_Laue_measured_fraction_max 0.936
_diffrn_reflns_limit_h_max 28
_diffrn_reflns_limit_h_min -27
_diffrn_reflns_limit_k_max 23
_diffrn_reflns_limit_k_min -23
_diffrn_reflns_limit_l_max 28
_diffrn_reflns_limit_l_min -28
_diffrn_reflns_number 80634
_diffrn_reflns_point_group_measured_fraction_full 0.999
_diffrn_reflns_point_group_measured_fraction_max 0.936
_diffrn_reflns_theta_full 25.242
_diffrn_reflns_theta_max 32.254
_diffrn_reflns_theta_min 2.280
_diffrn_source 'Enhance (Mo) X-ray Source'
_exptl_absorpt_coefficient_mu 0.299
_exptl_absorpt_correction_T_max 1.00000
_exptl_absorpt_correction_T_min 0.99191
_exptl_absorpt_correction_type multi-scan
_exptl_absorpt_process_details
; 
CrysAlisPro, Agilent Technologies,
Version 1.171.37.35 (release 13-08-2014 CrysAlis171 .NET)
(compiled Aug 13 2014,18:06:01)
Empirical absorption correction using spherical harmonics,
 implemented in SCALE3 ABSPACK scaling algorithm.
;
_exptl_crystal_colour 'clear colourless'
_exptl_crystal_density_diffrn 1.237
_exptl_crystal_description prism
_exptl_crystal_F_000 2372
_exptl_crystal_size_max 0.3000
_exptl_crystal_size_mid 0.3000
_exptl_crystal_size_min 0.2000
_refine_diff_density_max 1.386
_refine_diff_density_min -0.570
_refine_diff_density_rms 0.077
_refine_ls_extinction_method none
_refine_ls_goodness_of_fit_ref 1.032
_refine_ls_hydrogen_treatment constr
_refine_ls_matrix_type full
_refine_ls_number_parameters 695
_refine_ls_number_reflns 20166
_refine_ls_number_restraints 0
_refine_ls_restrained_S_all 1.032
_refine_ls_R_factor_all 0.1096
_refine_ls_R_factor_gt 0.0661
_refine_ls_shift/su_max 0.001
_refine_ls_shift/su_mean 0.000
_refine_ls_structure_factor_coef Fsqd
_refine_ls_weighting_details 'w=1/[\s^2^(Fo^2^)+(0.0466P)^2^+7.8845P] where P=(Fo^2^+2Fc^2^)/3'
_refine_ls_weighting_scheme calc
_refine_ls_wR_factor_gt 0.1370
_refine_ls_wR_factor_ref 0.1551
_reflns_Friedel_coverage 0.000
_reflns_number_gt 13440
_reflns_number_total 20166
_reflns_threshold_expression 'I > 2\s(I)'
_cod_data_source_file ic6b02173_si_002.cif
_cod_data_source_block 6d
_cod_database_code 4345152
_shelx_shelxl_version_number 2014/7
_shelx_space_group_comment
; 
The symmetry employed for this shelxl refinement is uniquely defined 
by the following loop, which should always be used as a source of 
symmetry information in preference to the above space-group names. 
They are only intended as comments. 
;

loop_
_space_group_symop_operation_xyz
'x, y, z'
'-x, y+1/2, -z+1/2'
'-x, -y, -z'
'x, -y-1/2, z-1/2'

loop_
_atom_site_label
_atom_site_type_symbol
_atom_site_fract_x
_atom_site_fract_y
_atom_site_fract_z
_atom_site_U_iso_or_equiv
_atom_site_adp_type
_atom_site_occupancy
_atom_site_site_symmetry_order
_atom_site_calc_flag
_atom_site_refinement_flags_posn
_atom_site_refinement_flags_adp
_atom_site_refinement_flags_occupancy
S2 S 0.36914(3) 0.93549(4) 0.05829(3) 0.02479(12) Uani 1 1 d . . .
S4 S 0.13848(3) 0.44204(4) 0.31873(3) 0.02574(13) Uani 1 1 d . . .
S6 S 0.13020(3) 0.06018(4) 0.31408(3) 0.02464(12) Uani 1 1 d . . .
S8 S 0.37879(4) 0.56041(4) 0.06230(3) 0.03189(15) Uani 1 1 d . . .
P1 P 0.09419(3) 0.17744(4) 0.35014(3) 0.01984(12) Uani 1 1 d . . .
P3 P 0.41252(3) 0.82063(4) 0.09276(3) 0.02111(12) Uani 1 1 d . . .
P5 P 0.15798(3) 0.33073(4) 0.26470(3) 0.02128(12) Uani 1 1 d . . .
P7 P 0.35491(4) 0.66679(4) 0.00326(3) 0.02362(13) Uani 1 1 d . . .
N37 N 0.30070(15) 0.96172(16) -0.07625(11) 0.0423(6) Uani 1 1 d . . .
H37A H 0.2852 0.9700 -0.1159 0.051 Uiso 1 1 calc R U .
H37B H 0.3410 0.9814 -0.0644 0.051 Uiso 1 1 calc R U .
N46 N 0.20342(18) 0.02120(18) 0.18525(13) 0.0555(8) Uani 1 1 d . . .
H46A H 0.1618 0.0055 0.1961 0.067 Uiso 1 1 calc R U .
H46B H 0.2202 0.0075 0.1472 0.067 Uiso 1 1 calc R U .
N55 N 0.46294(15) 0.54400(19) 0.18895(14) 0.0524(7) Uani 1 1 d . . .
H55A H 0.4758 0.5266 0.1505 0.063 Uiso 1 1 calc R U .
H55B H 0.4899 0.5362 0.2229 0.063 Uiso 1 1 calc R U .
N58 N 0.05092(17) 0.4919(2) 0.43687(16) 0.0435(10) Uani 0.779(6) 1 d . . P
N1 N 0.2540(5) 0.3404(7) 0.3975(5) 0.036(3) Uani 0.221(6) 1 d . . P
C1 C 0.44546(13) 0.70331(14) -0.02221(11) 0.0233(5) Uani 1 1 d . . .
C2 C 0.06632(13) 0.30030(14) 0.23696(11) 0.0225(5) Uani 1 1 d . . .
C3 C 0.35426(14) 0.59784(15) 0.14181(12) 0.0259(5) Uani 1 1 d . . .
C4 C 0.14865(15) 0.40640(16) 0.40246(12) 0.0281(5) Uani 1 1 d . . .
C5 C 0.03204(13) 0.21283(15) 0.28180(11) 0.0229(5) Uani 1 1 d . . .
C6 C 0.21708(14) 0.09144(15) 0.29088(12) 0.0282(5) Uani 1 1 d . . .
C7 C 0.47533(13) 0.79173(15) 0.02407(11) 0.0226(5) Uani 1 1 d . . .
C8 C 0.04107(14) 0.14016(16) 0.42296(11) 0.0251(5) Uani 1 1 d . . .
C9 C 0.46584(14) 0.86259(16) 0.16471(12) 0.0272(5) Uani 1 1 d . . .
C11 C -0.01020(16) 0.06772(18) 0.41023(13) 0.0359(6) Uani 1 1 d . . .
H11A H -0.0325 0.0523 0.4510 0.054 Uiso 1 1 calc R U .
H11B H 0.0150 0.0201 0.3930 0.054 Uiso 1 1 calc R U .
H11C H -0.0453 0.0853 0.3786 0.054 Uiso 1 1 calc R U .
C15 C 0.20624(14) 0.37831(16) 0.19186(12) 0.0275(5) Uani 1 1 d . . .
C16 C 0.09788(15) 0.11138(17) 0.47274(12) 0.0305(6) Uani 1 1 d . . .
H16A H 0.0762 0.0973 0.5142 0.046 Uiso 1 1 calc R U .
H16B H 0.1312 0.1562 0.4796 0.046 Uiso 1 1 calc R U .
H16C H 0.1217 0.0627 0.4556 0.046 Uiso 1 1 calc R U .
C17 C 0.28485(13) 0.89846(16) 0.03286(12) 0.0265(5) Uani 1 1 d . . .
C18 C 0.26058(15) 0.91657(17) -0.03135(13) 0.0323(6) Uani 1 1 d . . .
C20 C 0.40919(17) 0.88724(19) 0.21546(13) 0.0385(7) Uani 1 1 d . . .
H20A H 0.4315 0.9049 0.2560 0.058 Uiso 1 1 calc R U .
H20B H 0.3795 0.8395 0.2240 0.058 Uiso 1 1 calc R U .
H20C H 0.3813 0.9327 0.1980 0.058 Uiso 1 1 calc R U .
C21 C 0.27620(15) 0.40639(18) 0.22285(14) 0.0359(6) Uani 1 1 d . . .
H21A H 0.3067 0.4269 0.1887 0.054 Uiso 1 1 calc R U .
H21B H 0.2980 0.3593 0.2448 0.054 Uiso 1 1 calc R U .
H21C H 0.2678 0.4505 0.2544 0.054 Uiso 1 1 calc R U .
C22 C 0.25938(14) 0.13784(17) 0.33425(15) 0.0337(6) Uani 1 1 d . . .
H22 H 0.2424 0.1512 0.3761 0.040 Uiso 1 1 calc R U .
C25 C 0.00427(15) 0.21702(18) 0.45362(12) 0.0312(6) Uani 1 1 d . . .
H25A H -0.0337 0.2348 0.4251 0.047 Uiso 1 1 calc R U .
H25B H 0.0375 0.2623 0.4586 0.047 Uiso 1 1 calc R U .
H25C H -0.0140 0.2020 0.4963 0.047 Uiso 1 1 calc R U .
C26 C 0.17124(16) 0.45365(17) 0.15774(13) 0.0349(6) Uani 1 1 d . . .
H26A H 0.2018 0.4752 0.1240 0.052 Uiso 1 1 calc R U .
H26B H 0.1624 0.4970 0.1899 0.052 Uiso 1 1 calc R U .
H26C H 0.1275 0.4361 0.1379 0.052 Uiso 1 1 calc R U .
C28 C 0.50816(15) 0.78918(17) 0.19531(13) 0.0326(6) Uani 1 1 d . . .
H28A H 0.5430 0.7704 0.1643 0.049 Uiso 1 1 calc R U .
H28B H 0.4769 0.7434 0.2053 0.049 Uiso 1 1 calc R U .
H28C H 0.5310 0.8080 0.2353 0.049 Uiso 1 1 calc R U .
C29 C 0.39884(16) 0.58453(17) 0.19629(14) 0.0359(6) Uani 1 1 d . . .
C31 C 0.20404(18) 0.35419(19) 0.42172(16) 0.0414(7) Uani 1 1 d . . .
C32 C 0.51271(18) 0.93875(18) 0.15035(14) 0.0404(7) Uani 1 1 d . . .
H32A H 0.5417 0.9505 0.1885 0.061 Uiso 1 1 calc R U .
H32B H 0.4838 0.9869 0.1406 0.061 Uiso 1 1 calc R U .
H32C H 0.5421 0.9266 0.1130 0.061 Uiso 1 1 calc R U .
C33 C 0.28920(16) 0.63620(18) 0.15151(14) 0.0355(6) Uani 1 1 d . . .
H33 H 0.2594 0.6446 0.1153 0.043 Uiso 1 1 calc R U .
C34 C 0.22260(15) 0.30734(18) 0.14275(13) 0.0336(6) Uani 1 1 d . . .
H34A H 0.1805 0.2922 0.1190 0.050 Uiso 1 1 calc R U .
H34B H 0.2400 0.2591 0.1665 0.050 Uiso 1 1 calc R U .
H34C H 0.2575 0.3262 0.1120 0.050 Uiso 1 1 calc R U .
C38 C 0.24286(18) 0.06786(17) 0.22827(14) 0.0387(7) Uani 1 1 d . . .
C41 C 0.29124(18) 0.6795(2) -0.12100(14) 0.0435(7) Uani 1 1 d . . .
H41A H 0.3322 0.7057 -0.1394 0.065 Uiso 1 1 calc R U .
H41B H 0.2632 0.7214 -0.0991 0.065 Uiso 1 1 calc R U .
H41C H 0.2641 0.6538 -0.1559 0.065 Uiso 1 1 calc R U .
C42 C 0.37596(19) 0.60895(19) 0.25924(14) 0.0425(7) Uani 1 1 d . . .
H42 H 0.4047 0.5997 0.2961 0.051 Uiso 1 1 calc R U .
C44 C 0.31394(17) 0.61161(18) -0.07052(13) 0.0382(7) Uani 1 1 d . . .
C47 C 0.24316(15) 0.85279(19) 0.07664(15) 0.0369(6) Uani 1 1 d . . .
H47 H 0.2592 0.8429 0.1196 0.044 Uiso 1 1 calc R U .
C49 C 0.32599(16) 0.1646(2) 0.31672(18) 0.0444(7) Uani 1 1 d . . .
H49 H 0.3534 0.1961 0.3461 0.053 Uiso 1 1 calc R U .
C51 C 0.1043(2) 0.4390(2) 0.45044(16) 0.0531(9) Uani 1 1 d . . .
C52 C 0.31212(19) 0.0967(2) 0.21160(16) 0.0463(8) Uani 1 1 d . . .
H52 H 0.3308 0.0830 0.1705 0.056 Uiso 1 1 calc R U .
C53 C 0.3112(2) 0.6466(2) 0.26700(15) 0.0476(8) Uani 1 1 d . . .
H53 H 0.2965 0.6620 0.3092 0.057 Uiso 1 1 calc R U .
C57 C 0.2449(2) 0.5747(3) -0.04153(17) 0.0603(11) Uani 1 1 d . . .
H57A H 0.2184 0.5478 -0.0763 0.090 Uiso 1 1 calc R U .
H57B H 0.2175 0.6195 -0.0227 0.090 Uiso 1 1 calc R U .
H57C H 0.2563 0.5341 -0.0078 0.090 Uiso 1 1 calc R U .
C59 C 0.19517(19) 0.8846(2) -0.05060(18) 0.0509(9) Uani 1 1 d . . .
H59 H 0.1783 0.8951 -0.0932 0.061 Uiso 1 1 calc R U .
C61 C 0.3562(2) 0.54093(19) -0.10249(15) 0.0541(10) Uani 1 1 d . . .
H61A H 0.3298 0.5175 -0.1389 0.081 Uiso 1 1 calc R U .
H61B H 0.3655 0.4977 -0.0703 0.081 Uiso 1 1 calc R U .
H61C H 0.3999 0.5631 -0.1185 0.081 Uiso 1 1 calc R U .
C62 C 0.26790(19) 0.6619(2) 0.21336(16) 0.0466(8) Uani 1 1 d . . .
H62 H 0.2250 0.6892 0.2188 0.056 Uiso 1 1 calc R U .
C63 C 0.1759(3) 0.3662(2) 0.5331(2) 0.0726(14) Uani 1 1 d . . .
H63 H 0.1861 0.3546 0.5774 0.087 Uiso 1 1 calc R U .
C64 C 0.35094(19) 0.1437(2) 0.25477(19) 0.0508(9) Uani 1 1 d . . .
H64 H 0.3954 0.1621 0.2423 0.061 Uiso 1 1 calc R U .
C65 C 0.2161(2) 0.3319(2) 0.48683(19) 0.0630(11) Uani 1 1 d . . .
H65 H 0.2515 0.2939 0.4981 0.076 Uiso 1 1 calc R U .
C66 C 0.1554(2) 0.8380(3) -0.0073(2) 0.0701(13) Uani 1 1 d . . .
H66 H 0.1122 0.8165 -0.0214 0.084 Uiso 1 1 calc R U .
C67 C 0.1211(3) 0.4168(3) 0.51887(18) 0.0708(13) Uani 1 1 d . . .
H67 H 0.0937 0.4380 0.5531 0.085 Uiso 1 1 calc R U .
C68 C 0.17876(18) 0.8223(3) 0.0572(2) 0.0617(11) Uani 1 1 d . . .
H68 H 0.1511 0.7917 0.0865 0.074 Uiso 1 1 calc R U .
B10 B -0.00130(15) 0.31316(18) 0.29280(14) 0.0257(5) Uani 1 1 d . . .
H10 H 0.0054 0.3483 0.3395 0.031 Uiso 1 1 calc R U .
B12 B 0.44446(15) 0.80351(17) -0.05609(12) 0.0221(5) Uani 1 1 d . . .
H12 H 0.3951 0.8368 -0.0679 0.027 Uiso 1 1 calc R U .
B13 B 0.47343(17) 0.71375(19) -0.10182(14) 0.0291(6) Uani 1 1 d . . .
H13 H 0.4439 0.6896 -0.1449 0.035 Uiso 1 1 calc R U .
B14 B 0.06253(15) 0.20134(17) 0.20231(13) 0.0240(5) Uani 1 1 d . . .
H14 H 0.1103 0.1651 0.1910 0.029 Uiso 1 1 calc R U .
B19 B -0.00144(16) 0.36458(19) 0.21412(14) 0.0280(6) Uani 1 1 d . . .
H19 H 0.0034 0.4335 0.2096 0.034 Uiso 1 1 calc R U .
B23 B 0.03793(16) 0.29403(18) 0.15700(14) 0.0268(6) Uani 1 1 d . . .
H23 H 0.0685 0.3169 0.1145 0.032 Uiso 1 1 calc R U .
B24 B 0.51422(16) 0.69438(19) 0.03386(14) 0.0286(6) Uani 1 1 d . . .
H24 H 0.5098 0.6579 0.0801 0.034 Uiso 1 1 calc R U .
B27 B 0.52073(16) 0.8093(2) -0.10587(14) 0.0306(6) Uani 1 1 d . . .
H27 H 0.5217 0.8474 -0.1515 0.037 Uiso 1 1 calc R U .
B30 B 0.52049(16) 0.85803(19) -0.02672(14) 0.0279(6) Uani 1 1 d . . .
H30 H 0.5213 0.9270 -0.0206 0.033 Uiso 1 1 calc R U .
B35 B -0.01643(16) 0.1514(2) 0.22979(14) 0.0287(6) Uani 1 1 d . . .
H35 H -0.0210 0.0825 0.2347 0.034 Uiso 1 1 calc R U .
B36 B -0.05455(18) 0.3036(2) 0.15893(15) 0.0336(7) Uani 1 1 d . . .
H36 H -0.0845 0.3330 0.1181 0.040 Uiso 1 1 calc R U .
B39 B -0.01404(16) 0.2017(2) 0.15073(14) 0.0298(6) Uani 1 1 d . . .
H39 H -0.0169 0.1648 0.1045 0.036 Uiso 1 1 calc R U .
B40 B 0.56509(16) 0.7890(2) 0.02873(15) 0.0312(6) Uani 1 1 d . . .
H40 H 0.5957 0.8131 0.0712 0.037 Uiso 1 1 calc R U .
B43 B -0.05657(16) 0.2223(2) 0.28599(15) 0.0293(6) Uani 1 1 d . . .
H43 H -0.0878 0.1994 0.3281 0.035 Uiso 1 1 calc R U .
B45 B -0.07952(17) 0.3163(2) 0.24375(15) 0.0325(6) Uani 1 1 d . . .
H45 H -0.1254 0.3541 0.2584 0.039 Uiso 1 1 calc R U .
B48 B -0.08837(17) 0.2159(2) 0.20343(15) 0.0346(7) Uani 1 1 d . . .
H48 H -0.1401 0.1887 0.1911 0.042 Uiso 1 1 calc R U .
B50 B 0.59170(18) 0.6981(2) -0.01475(16) 0.0390(8) Uani 1 1 d . . .
H50 H 0.6394 0.6631 -0.0003 0.047 Uiso 1 1 calc R U .
B54 B 0.56628(18) 0.7109(2) -0.09925(16) 0.0379(8) Uani 1 1 d . . .
H54 H 0.5975 0.6849 -0.1401 0.045 Uiso 1 1 calc R U .
B56 B 0.51630(18) 0.6449(2) -0.04529(15) 0.0345(7) Uani 1 1 d . . .
H56 H 0.5148 0.5758 -0.0507 0.041 Uiso 1 1 calc R U .
B60 B 0.59542(17) 0.7997(2) -0.05347(16) 0.0369(7) Uani 1 1 d . . .
H60 H 0.6455 0.8309 -0.0650 0.044 Uiso 1 1 calc R U .

loop_
_atom_site_aniso_label
_atom_site_aniso_U_11
_atom_site_aniso_U_22
_atom_site_aniso_U_33
_atom_site_aniso_U_23
_atom_site_aniso_U_13
_atom_site_aniso_U_12
S2 0.0297(3) 0.0176(3) 0.0271(3) -0.0016(2) 0.0002(2) -0.0006(2)
S4 0.0353(3) 0.0185(3) 0.0235(3) 0.0004(2) 0.0000(2) 0.0025(2)
S6 0.0331(3) 0.0180(3) 0.0228(3) 0.0009(2) -0.0003(2) -0.0005(2)
S8 0.0527(4) 0.0169(3) 0.0261(3) 0.0025(2) 0.0071(3) 0.0033(3)
P1 0.0234(3) 0.0194(3) 0.0167(2) 0.0015(2) -0.0006(2) -0.0019(2)
P3 0.0266(3) 0.0180(3) 0.0187(3) -0.0012(2) 0.0019(2) -0.0025(2)
P5 0.0251(3) 0.0185(3) 0.0202(3) 0.0016(2) 0.0015(2) -0.0002(2)
P7 0.0322(3) 0.0179(3) 0.0207(3) -0.0005(2) -0.0002(2) -0.0034(2)
N37 0.0548(16) 0.0464(15) 0.0257(11) 0.0112(10) 0.0017(11) 0.0172(12)
N46 0.085(2) 0.0527(18) 0.0295(13) -0.0080(12) 0.0104(14) 0.0033(16)
N55 0.0536(18) 0.0567(18) 0.0466(15) 0.0172(13) -0.0069(13) 0.0084(14)
N58 0.0358(18) 0.055(2) 0.0400(18) -0.0011(15) 0.0079(14) 0.0152(16)
N1 0.023(5) 0.045(7) 0.039(6) 0.007(5) 0.018(4) 0.009(4)
C1 0.0326(13) 0.0174(10) 0.0200(10) -0.0002(8) 0.0032(9) 0.0041(9)
C2 0.0286(12) 0.0196(11) 0.0192(10) 0.0026(8) 0.0009(9) 0.0014(9)
C3 0.0347(14) 0.0201(11) 0.0230(11) 0.0029(9) 0.0002(10) -0.0050(10)
C4 0.0400(15) 0.0226(12) 0.0217(11) -0.0023(9) -0.0004(10) -0.0049(10)
C5 0.0267(12) 0.0230(11) 0.0191(10) 0.0016(8) -0.0003(9) -0.0018(9)
C6 0.0377(14) 0.0214(11) 0.0255(11) 0.0076(9) 0.0084(10) 0.0085(10)
C7 0.0248(12) 0.0220(11) 0.0209(10) 0.0027(8) 0.0021(9) -0.0008(9)
C8 0.0299(13) 0.0265(12) 0.0189(10) 0.0042(9) 0.0006(9) -0.0032(10)
C9 0.0372(14) 0.0234(12) 0.0210(11) -0.0013(9) -0.0030(10) -0.0019(10)
C11 0.0414(16) 0.0376(15) 0.0287(13) 0.0055(11) 0.0010(11) -0.0147(12)
C15 0.0326(14) 0.0247(12) 0.0254(12) 0.0037(9) 0.0080(10) -0.0008(10)
C16 0.0393(15) 0.0301(13) 0.0220(11) 0.0047(10) -0.0005(10) 0.0029(11)
C17 0.0282(13) 0.0240(12) 0.0272(12) -0.0019(9) -0.0019(10) 0.0026(10)
C18 0.0420(16) 0.0250(13) 0.0298(13) -0.0004(10) -0.0049(11) 0.0096(11)
C20 0.059(2) 0.0361(15) 0.0202(12) -0.0046(10) 0.0004(12) 0.0074(14)
C21 0.0349(15) 0.0330(14) 0.0400(15) 0.0008(12) 0.0093(12) -0.0073(12)
C22 0.0289(14) 0.0305(14) 0.0417(15) 0.0049(11) 0.0052(12) 0.0022(11)
C25 0.0339(14) 0.0393(15) 0.0205(11) 0.0009(10) 0.0054(10) 0.0036(11)
C26 0.0512(18) 0.0251(13) 0.0285(13) 0.0082(10) 0.0068(12) -0.0017(12)
C28 0.0416(16) 0.0331(14) 0.0231(12) 0.0019(10) -0.0058(11) 0.0008(12)
C29 0.0411(16) 0.0263(13) 0.0401(15) 0.0122(11) -0.0027(12) -0.0045(11)
C31 0.0453(18) 0.0365(16) 0.0422(16) 0.0089(12) -0.0200(14) -0.0114(13)
C32 0.0569(19) 0.0307(14) 0.0333(14) 0.0001(11) -0.0110(13) -0.0161(13)
C33 0.0412(16) 0.0317(14) 0.0337(14) 0.0049(11) 0.0098(12) -0.0036(12)
C34 0.0381(15) 0.0352(14) 0.0276(12) -0.0009(10) 0.0096(11) 0.0010(12)
C38 0.0590(19) 0.0266(13) 0.0307(13) 0.0050(11) 0.0119(13) 0.0118(13)
C41 0.0489(18) 0.0541(19) 0.0274(13) 0.0042(13) -0.0089(13) -0.0154(15)
C42 0.065(2) 0.0339(15) 0.0286(14) 0.0072(11) -0.0083(14) -0.0161(15)
C44 0.0547(19) 0.0337(15) 0.0262(13) -0.0020(11) -0.0034(12) -0.0198(13)
C47 0.0280(14) 0.0430(16) 0.0397(15) 0.0111(12) -0.0034(12) -0.0018(12)
C49 0.0333(16) 0.0403(17) 0.060(2) 0.0040(15) 0.0057(14) -0.0004(13)
C51 0.081(3) 0.0360(17) 0.0426(17) 0.0036(14) 0.0264(17) 0.0090(17)
C52 0.060(2) 0.0391(16) 0.0406(16) 0.0117(13) 0.0244(15) 0.0192(15)
C53 0.077(3) 0.0338(16) 0.0323(15) -0.0026(12) 0.0132(16) -0.0088(16)
C57 0.069(2) 0.070(2) 0.0415(18) 0.0026(16) -0.0089(17) -0.048(2)
C59 0.059(2) 0.0398(17) 0.0536(19) 0.0055(15) -0.0305(17) 0.0051(16)
C61 0.102(3) 0.0277(15) 0.0324(15) -0.0080(12) 0.0004(17) -0.0173(17)
C62 0.054(2) 0.0389(17) 0.0469(18) 0.0059(14) 0.0222(15) 0.0045(14)
C63 0.128(4) 0.0344(19) 0.055(2) 0.0109(17) -0.028(3) -0.012(2)
C64 0.0455(19) 0.0403(18) 0.067(2) 0.0093(16) 0.0204(17) 0.0043(15)
C65 0.093(3) 0.042(2) 0.054(2) 0.0058(17) -0.037(2) -0.015(2)
C66 0.050(2) 0.060(2) 0.099(3) 0.027(2) -0.042(2) -0.0168(19)
C67 0.106(4) 0.072(3) 0.0348(18) -0.0152(18) 0.024(2) -0.006(3)
C68 0.0372(18) 0.065(2) 0.082(3) 0.033(2) -0.0168(18) -0.0170(17)
B10 0.0258(13) 0.0269(14) 0.0244(12) 0.0024(10) 0.0003(10) 0.0036(11)
B12 0.0267(13) 0.0220(12) 0.0176(11) 0.0016(9) 0.0024(10) 0.0027(10)
B13 0.0402(17) 0.0279(14) 0.0193(12) -0.0011(10) 0.0080(11) 0.0066(12)
B14 0.0305(14) 0.0221(13) 0.0193(11) 0.0001(9) -0.0042(10) -0.0016(10)
B19 0.0320(15) 0.0276(14) 0.0245(13) 0.0041(11) -0.0029(11) 0.0078(12)
B23 0.0315(15) 0.0284(14) 0.0206(12) 0.0031(10) -0.0028(11) 0.0017(11)
B24 0.0306(15) 0.0289(14) 0.0264(13) 0.0029(11) 0.0015(11) 0.0072(12)
B27 0.0309(15) 0.0371(16) 0.0239(13) 0.0043(11) 0.0075(11) 0.0025(12)
B30 0.0304(15) 0.0288(14) 0.0245(13) 0.0058(11) 0.0035(11) -0.0048(11)
B35 0.0296(15) 0.0303(15) 0.0262(13) -0.0002(11) -0.0047(11) -0.0057(12)
B36 0.0354(16) 0.0399(17) 0.0256(14) 0.0041(12) -0.0053(12) 0.0074(13)
B39 0.0327(15) 0.0345(16) 0.0221(13) 0.0001(11) -0.0060(11) -0.0025(12)
B40 0.0253(14) 0.0395(17) 0.0290(14) 0.0066(12) 0.0009(11) 0.0010(12)
B43 0.0257(14) 0.0352(15) 0.0269(13) 0.0013(11) -0.0036(11) -0.0024(12)
B45 0.0280(15) 0.0413(17) 0.0281(14) 0.0020(12) -0.0027(12) 0.0054(13)
B48 0.0279(15) 0.0465(19) 0.0293(15) 0.0015(13) -0.0076(12) -0.0004(14)
B50 0.0323(17) 0.052(2) 0.0331(16) 0.0082(14) 0.0065(13) 0.0172(15)
B54 0.0390(18) 0.0454(19) 0.0294(15) 0.0064(13) 0.0107(13) 0.0139(15)
B56 0.0426(18) 0.0324(16) 0.0284(14) 0.0010(12) 0.0085(13) 0.0148(14)
B60 0.0286(16) 0.050(2) 0.0322(15) 0.0113(14) 0.0059(13) 0.0057(14)

loop_
_atom_type_symbol
_atom_type_description
_atom_type_scat_dispersion_real
_atom_type_scat_dispersion_imag
_atom_type_scat_source
C C 0.0033 0.0016 'International Tables Vol C Tables 4.2.6.8 and 6.1.1.4'
H H 0.0000 0.0000 'International Tables Vol C Tables 4.2.6.8 and 6.1.1.4'
B B 0.0013 0.0007 'International Tables Vol C Tables 4.2.6.8 and 6.1.1.4'
N N 0.0061 0.0033 'International Tables Vol C Tables 4.2.6.8 and 6.1.1.4'
P P 0.1023 0.0942 'International Tables Vol C Tables 4.2.6.8 and 6.1.1.4'
S S 0.1246 0.1234 'International Tables Vol C Tables 4.2.6.8 and 6.1.1.4'

loop_
_geom_angle_atom_site_label_1
_geom_angle_atom_site_label_2
_geom_angle_atom_site_label_3
_geom_angle
C17 S2 P3 99.14(9)
C4 S4 P5 101.84(9)
C6 S6 P1 98.54(8)
C3 S8 P7 100.68(9)
C8 P1 C5 108.97(11)
C8 P1 S6 99.75(8)
C5 P1 S6 102.26(8)
C9 P3 C7 108.07(11)
C9 P3 S2 98.93(8)
C7 P3 S2 102.39(8)
C2 P5 C15 108.86(11)
C2 P5 S4 101.62(8)
C15 P5 S4 98.95(8)
C44 P7 C1 107.37(12)
C44 P7 S8 99.20(10)
C1 P7 S8 101.85(8)
C31 N1 C65 43.3(4)
B56 C1 B13 62.73(17)
B56 C1 B24 62.49(17)
B13 C1 B24 112.6(2)
B56 C1 B12 113.47(19)
B13 C1 B12 62.67(15)
B24 C1 B12 109.87(19)
B56 C1 C7 108.8(2)
B13 C1 C7 108.54(18)
B24 C1 C7 58.88(15)
B12 C1 C7 58.99(14)
B56 C1 P7 129.15(18)
B13 C1 P7 125.25(18)
B24 C1 P7 118.88(16)
B12 C1 P7 112.41(16)
C7 C1 P7 112.78(14)
B23 C2 B19 62.89(16)
B23 C2 B14 63.18(15)
B19 C2 B14 114.0(2)
B23 C2 B10 113.1(2)
B19 C2 B10 62.65(16)
B14 C2 B10 110.10(19)
B23 C2 C5 108.74(18)
B19 C2 C5 108.91(19)
B14 C2 C5 58.77(14)
B10 C2 C5 58.95(14)
B23 C2 P5 125.56(17)
B19 C2 P5 128.42(17)
B14 C2 P5 112.91(16)
B10 C2 P5 117.79(16)
C5 C2 P5 112.88(14)
C33 C3 C29 119.3(2)
C33 C3 S8 120.8(2)
C29 C3 S8 119.8(2)
C51 C4 C31 119.3(3)
C51 C4 S4 118.6(2)
C31 C4 S4 121.8(2)
B43 C5 B35 63.02(17)
B43 C5 B14 113.49(19)
B35 C5 B14 63.15(16)
B43 C5 B10 63.02(17)
B35 C5 B10 114.2(2)
B14 C5 B10 110.14(18)
B43 C5 C2 108.93(19)
B35 C5 C2 109.39(17)
B14 C5 C2 58.79(14)
B10 C5 C2 58.97(14)
B43 C5 P1 127.23(17)
B35 C5 P1 127.75(18)
B14 C5 P1 115.75(16)
B10 C5 P1 114.01(16)
C2 C5 P1 111.80(15)
C22 C6 C38 120.0(3)
C22 C6 S6 120.76(19)
C38 C6 S6 119.3(2)
B30 C7 B40 62.68(17)
B30 C7 B24 113.8(2)
B40 C7 B24 62.84(17)
B30 C7 B12 62.58(15)
B40 C7 B12 112.74(18)
B24 C7 B12 110.30(18)
B30 C7 C1 109.37(17)
B40 C7 C1 108.93(19)
B24 C7 C1 59.19(15)
B12 C7 C1 59.19(14)
B30 C7 P3 127.91(17)
B40 C7 P3 126.97(17)
B24 C7 P3 113.95(15)
B12 C7 P3 116.58(16)
C1 C7 P3 112.02(14)
C11 C8 C25 111.8(2)
C11 C8 C16 109.3(2)
C25 C8 C16 107.0(2)
C11 C8 P1 116.76(17)
C25 C8 P1 108.25(16)
C16 C8 P1 102.94(17)
C32 C9 C28 111.6(2)
C32 C9 C20 109.7(2)
C28 C9 C20 106.9(2)
C32 C9 P3 116.34(18)
C28 C9 P3 108.53(17)
C20 C9 P3 103.06(19)
C26 C15 C21 109.3(2)
C26 C15 C34 111.9(2)
C21 C15 C34 107.3(2)
C26 C15 P5 116.64(18)
C21 C15 P5 102.92(17)
C34 C15 P5 108.10(17)
C47 C17 C18 120.5(3)
C47 C17 S2 120.3(2)
C18 C17 S2 119.2(2)
N37 C18 C59 119.9(3)
N37 C18 C17 122.0(3)
C59 C18 C17 118.0(3)
C49 C22 C6 121.8(3)
N55 C29 C3 120.9(3)
N55 C29 C42 120.3(3)
C3 C29 C42 118.7(3)
N1 C31 C65 103.7(7)
N1 C31 C4 130.7(6)
C65 C31 C4 122.6(4)
C62 C33 C3 121.6(3)
N46 C38 C6 121.5(3)
N46 C38 C52 121.7(3)
C6 C38 C52 116.8(3)
C53 C42 C29 120.5(3)
C61 C44 C41 112.3(2)
C61 C44 C57 109.4(3)
C41 C44 C57 106.1(3)
C61 C44 P7 117.3(2)
C41 C44 P7 107.98(19)
C57 C44 P7 102.83(19)
C68 C47 C17 120.8(3)
C64 C49 C22 118.6(3)
N58 C51 C4 123.6(3)
N58 C51 C67 120.3(3)
C4 C51 C67 116.1(3)
C64 C52 C38 121.3(3)
C62 C53 C42 121.1(3)
C66 C59 C18 120.8(3)
C53 C62 C33 118.8(3)
C65 C63 C67 122.9(4)
C52 C64 C49 121.5(3)
C63 C65 C31 118.3(4)
C63 C65 N1 147.2(4)
C31 C65 N1 33.0(4)
C59 C66 C68 121.0(3)
C63 C67 C51 120.7(4)
C47 C68 C66 118.8(3)
C5 B10 C2 62.09(14)
C5 B10 B45 105.1(2)
C2 B10 B45 105.29(19)
C5 B10 B19 107.74(19)
C2 B10 B19 58.01(15)
B45 B10 B19 59.84(17)
C5 B10 B43 57.58(16)
C2 B10 B43 107.1(2)
B45 B10 B43 59.45(17)
B19 B10 B43 107.6(2)
C7 B12 C1 61.82(14)
C7 B12 B27 105.21(19)
C1 B12 B27 105.37(19)
C7 B12 B30 58.12(14)
C1 B12 B30 107.93(19)
B27 B12 B30 59.85(16)
C7 B12 B13 107.07(19)
C1 B12 B13 57.94(14)
B27 B12 B13 59.46(17)
B30 B12 B13 107.8(2)
C1 B13 B27 106.9(2)
C1 B13 B54 106.8(2)
B27 B13 B54 60.90(19)
C1 B13 B56 58.61(15)
B27 B13 B56 109.1(2)
B54 B13 B56 60.72(18)
C1 B13 B12 59.39(14)
B27 B13 B12 59.91(16)
B54 B13 B12 108.5(2)
B56 B13 B12 107.5(2)
C5 B14 C2 62.44(14)
C5 B14 B39 105.3(2)
C2 B14 B39 105.4(2)
C5 B14 B35 57.87(15)
C2 B14 B35 108.1(2)
B39 B14 B35 59.91(16)
C5 B14 B23 107.48(19)
C2 B14 B23 57.88(15)
B39 B14 B23 59.39(17)
B35 B14 B23 107.7(2)
C2 B19 B23 58.45(15)
C2 B19 B45 106.4(2)
B23 B19 B45 107.7(2)
C2 B19 B36 105.6(2)
B23 B19 B36 59.51(17)
B45 B19 B36 60.37(18)
C2 B19 B10 59.34(15)
B23 B19 B10 106.95(19)
B45 B19 B10 59.98(16)
B36 B19 B10 107.7(2)
C2 B23 B36 106.4(2)
C2 B23 B39 106.81(19)
B36 B23 B39 61.16(18)
C2 B23 B19 58.66(15)
B36 B23 B19 60.42(18)
B39 B23 B19 109.2(2)
C2 B23 B14 58.94(14)
B36 B23 B14 108.4(2)
B39 B23 B14 60.08(16)
B19 B23 B14 107.20(19)
C7 B24 C1 61.93(15)
C7 B24 B50 105.3(2)
C1 B24 B50 105.2(2)
C7 B24 B56 107.8(2)
C1 B24 B56 58.06(16)
B50 B24 B56 59.71(19)
C7 B24 B40 58.22(16)
C1 B24 B40 107.5(2)
B50 B24 B40 59.27(19)
B56 B24 B40 107.6(2)
B13 B27 B60 107.7(2)
B13 B27 B12 60.63(16)
B60 B27 B12 108.3(2)
B13 B27 B30 109.12(19)
B60 B27 B30 60.52(18)
B12 B27 B30 60.34(16)
B13 B27 B54 59.60(19)
B60 B27 B54 59.6(2)
B12 B27 B54 108.1(2)
B30 B27 B54 108.5(2)
C7 B30 B27 106.1(2)
C7 B30 B40 58.79(16)
B27 B30 B40 107.1(2)
C7 B30 B12 59.30(15)
B27 B30 B12 59.81(16)
B40 B30 B12 107.0(2)
C7 B30 B60 105.6(2)
B27 B30 B60 59.67(18)
B40 B30 B60 59.51(17)
B12 B30 B60 107.2(2)
C5 B35 B43 58.38(16)
C5 B35 B39 106.2(2)
B43 B35 B39 107.6(2)
C5 B35 B48 105.4(2)
B43 B35 B48 59.65(17)
B39 B35 B48 60.17(17)
C5 B35 B14 58.98(15)
B43 B35 B14 106.5(2)
B39 B35 B14 59.87(16)
B48 B35 B14 107.3(2)
B23 B36 B48 107.9(2)
B23 B36 B19 60.06(17)
B48 B36 B19 108.3(2)
B23 B36 B45 107.6(2)
B48 B36 B45 60.38(18)
B19 B36 B45 59.71(17)
B23 B36 B39 59.55(17)
B48 B36 B39 60.00(18)
B19 B36 B39 107.7(2)
B45 B36 B39 107.8(2)
B23 B39 B14 60.53(16)
B23 B39 B35 108.9(2)
B14 B39 B35 60.22(16)
B23 B39 B48 107.3(2)
B14 B39 B48 107.4(2)
B35 B39 B48 59.97(17)
B23 B39 B36 59.29(18)
B14 B39 B36 107.3(2)
B35 B39 B36 107.8(2)
B48 B39 B36 59.45(18)
C7 B40 B50 106.5(2)
C7 B40 B60 106.2(2)
B50 B40 B60 60.96(19)
C7 B40 B30 58.54(15)
B50 B40 B30 109.1(2)
B60 B40 B30 60.54(17)
C7 B40 B24 58.94(16)
B50 B40 B24 60.02(18)
B60 B40 B24 108.3(2)
B30 B40 B24 107.3(2)
C5 B43 B45 107.0(2)
C5 B43 B48 106.3(2)
B45 B43 B48 60.94(18)
C5 B43 B35 58.60(16)
B45 B43 B35 109.4(2)
B48 B43 B35 60.52(18)
C5 B43 B10 59.40(16)
B45 B43 B10 60.05(17)
B48 B43 B10 108.3(2)
B35 B43 B10 107.7(2)
B43 B45 B19 108.7(2)
B43 B45 B10 60.50(17)
B19 B45 B10 60.17(16)
B43 B45 B36 107.4(2)
B19 B45 B36 59.92(18)
B10 B45 B36 107.5(2)
B43 B45 B48 59.54(18)
B19 B45 B48 107.8(2)
B10 B45 B48 107.6(2)
B36 B45 B48 59.51(18)
B43 B48 B36 107.9(2)
B43 B48 B35 59.83(17)
B36 B48 B35 108.6(2)
B43 B48 B39 107.5(2)
B36 B48 B39 60.55(18)
B35 B48 B39 59.87(17)
B43 B48 B45 59.52(17)
B36 B48 B45 60.11(18)
B35 B48 B45 107.7(2)
B39 B48 B45 108.0(2)
B40 B50 B56 109.2(2)
B40 B50 B24 60.71(17)
B56 B50 B24 60.22(18)
B40 B50 B54 107.8(2)
B56 B50 B54 60.5(2)
B24 B50 B54 108.2(2)
B40 B50 B60 59.64(19)
B56 B50 B60 108.2(2)
B24 B50 B60 107.8(2)
B54 B50 B60 59.4(2)
B13 B54 B60 107.7(2)
B13 B54 B50 107.2(2)
B60 B54 B50 60.6(2)
B13 B54 B56 59.81(18)
B60 B54 B56 108.3(2)
B50 B54 B56 59.49(19)
B13 B54 B27 59.50(18)
B60 B54 B27 59.66(19)
B50 B54 B27 107.4(2)
B56 B54 B27 107.3(2)
C1 B56 B50 106.6(2)
C1 B56 B13 58.66(15)
B50 B56 B13 107.3(2)
C1 B56 B24 59.45(16)
B50 B56 B24 60.07(18)
B13 B56 B24 107.0(2)
C1 B56 B54 105.8(2)
B50 B56 B54 60.0(2)
B13 B56 B54 59.47(18)
B24 B56 B54 107.7(2)
B40 B60 B54 108.1(2)
B40 B60 B27 107.6(2)
B54 B60 B27 60.72(19)
B40 B60 B30 59.96(17)
B54 B60 B30 108.8(2)
B27 B60 B30 59.81(17)
B40 B60 B50 59.41(18)
B54 B60 B50 60.0(2)
B27 B60 B50 107.7(2)
B30 B60 B50 107.5(2)

loop_
_geom_bond_atom_site_label_1
_geom_bond_atom_site_label_2
_geom_bond_distance
S2 C17 1.778(3)
S2 P3 2.1136(9)
S4 C4 1.789(3)
S4 P5 2.1075(8)
S6 C6 1.790(3)
S6 P1 2.1114(8)
S8 C3 1.775(2)
S8 P7 2.1109(9)
P1 C8 1.883(2)
P1 C5 1.893(2)
P3 C9 1.884(3)
P3 C7 1.891(2)
P5 C2 1.888(3)
P5 C15 1.894(2)
P7 C44 1.888(3)
P7 C1 1.890(3)
N37 C18 1.387(4)
N46 C38 1.360(4)
N55 C29 1.386(4)
N58 C51 1.342(5)
N1 C31 1.094(9)
N1 C65 1.950(11)
C1 B56 1.702(4)
C1 B13 1.702(3)
C1 B24 1.727(4)
C1 B12 1.729(3)
C1 C7 1.774(3)
C2 B23 1.699(4)
C2 B19 1.703(4)
C2 B14 1.718(4)
C2 B10 1.727(4)
C2 C5 1.781(3)
C3 C33 1.393(4)
C3 C29 1.398(4)
C4 C51 1.388(4)
C4 C31 1.392(4)
C5 B43 1.693(4)
C5 B35 1.697(4)
C5 B14 1.718(3)
C5 B10 1.727(4)
C6 C22 1.393(4)
C6 C38 1.408(4)
C7 B30 1.704(3)
C7 B40 1.708(4)
C7 B24 1.721(4)
C7 B12 1.725(3)
C8 C11 1.526(4)
C8 C25 1.537(4)
C8 C16 1.538(4)
C9 C32 1.529(4)
C9 C28 1.541(4)
C9 C20 1.541(4)
C15 C26 1.528(4)
C15 C21 1.531(4)
C15 C34 1.532(4)
C17 C47 1.393(4)
C17 C18 1.400(4)
C18 C59 1.394(4)
C22 C49 1.384(4)
C29 C42 1.399(4)
C31 C65 1.377(4)
C33 C62 1.376(4)
C38 C52 1.436(5)
C41 C44 1.541(4)
C42 C53 1.378(5)
C44 C61 1.524(5)
C44 C57 1.554(4)
C47 C68 1.370(4)
C49 C64 1.380(5)
C51 C67 1.457(5)
C52 C64 1.358(5)
C53 C62 1.375(5)
C59 C66 1.375(5)
C63 C65 1.326(6)
C63 C67 1.344(6)
C66 C68 1.393(5)
B10 B45 1.780(4)
B10 B19 1.783(4)
B10 B43 1.788(4)
B12 B27 1.772(4)
B12 B30 1.781(4)
B12 B13 1.784(4)
B13 B27 1.764(5)
B13 B54 1.766(5)
B13 B56 1.772(4)
B14 B39 1.782(4)
B14 B35 1.788(4)
B14 B23 1.790(4)
B19 B23 1.775(4)
B19 B45 1.777(4)
B19 B36 1.781(5)
B23 B36 1.765(4)
B23 B39 1.770(4)
B24 B50 1.776(4)
B24 B56 1.779(4)
B24 B40 1.788(5)
B27 B60 1.770(5)
B27 B30 1.772(4)
B27 B54 1.789(5)
B30 B40 1.775(4)
B30 B60 1.785(4)
B35 B43 1.772(4)
B35 B39 1.783(4)
B35 B48 1.784(4)
B36 B48 1.778(5)
B36 B45 1.789(4)
B36 B39 1.798(5)
B39 B48 1.788(4)
B40 B50 1.762(5)
B40 B60 1.766(4)
B43 B45 1.769(4)
B43 B48 1.769(4)
B45 B48 1.794(5)
B50 B56 1.770(5)
B50 B54 1.779(5)
B50 B60 1.790(5)
B54 B60 1.769(5)
B54 B56 1.788(5)
